data_4507798
loop_
_publ_author_name
'Hollis, Courtney A.'
'Batten, Stuart R.'
'Sumby, Christopher J.'

_publ_section_title
;
 Two-Dimensional and Three-Dimensional Coordination Polymers of
 Hexakis(4-cyanophenyl)[3]radialene: The Role of Stoichiometry and
 Kinetics
;
_journal_issue 6
_journal_name_full 'Crystal Growth &amp; Design'
_journal_page_first 2350
_journal_paper_doi 10.1021/cg400036x
_journal_volume 13
_journal_year 2013
_chemical_formula_sum 'C52 H36 N10 O8'
_chemical_formula_weight 928.91
_chemical_name_systematic
; 
 ? 
;
_space_group_IT_number 14
_symmetry_cell_setting monoclinic
_symmetry_space_group_name_Hall '-P 2ybc'
_symmetry_space_group_name_H-M 'P 1 21/c 1'
_atom_sites_solution_hydrogens geom
_atom_sites_solution_primary direct
_atom_sites_solution_secondary difmap
_audit_creation_method SHELXL-97
_cell_angle_alpha 90.00
_cell_angle_beta 98.503(6)
_cell_angle_gamma 90.00
_cell_formula_units_Z 4
_cell_length_a 9.4964(11)
_cell_length_b 19.218(2)
_cell_length_c 26.352(3)
_cell_measurement_temperature 110(2)
_cell_volume 4756.4(9)
_computing_cell_refinement 'APEXII (Bruker, 2004)'
_computing_data_collection 'APEXII (Bruker, 2004)'
_computing_data_reduction 'APEXII (Bruker, 2004)'
_computing_molecular_graphics 'X-Seed (Barbour, 2003)'
_computing_publication_material 'CIFTAB (Sheldrick)'
_computing_structure_refinement 'SHELXL-97 (Sheldrick, 1997)'
_computing_structure_solution 'SHELXS-97 (Sheldrick, 1990)'
_diffrn_ambient_temperature 110(2)
_diffrn_measured_fraction_theta_full 0.998
_diffrn_measured_fraction_theta_max 0.992
_diffrn_measurement_device_type 'CCD area detector'
_diffrn_measurement_method 'phi and omega scans'
_diffrn_radiation_monochromator graphite
_diffrn_radiation_source 'fine-focus sealed tube'
_diffrn_radiation_type MoK\a
_diffrn_radiation_wavelength 0.71073
_diffrn_reflns_av_R_equivalents 0.0357
_diffrn_reflns_av_sigmaI/netI 0.0239
_diffrn_reflns_limit_h_max 12
_diffrn_reflns_limit_h_min -12
_diffrn_reflns_limit_k_max 24
_diffrn_reflns_limit_k_min -26
_diffrn_reflns_limit_l_max 35
_diffrn_reflns_limit_l_min -35
_diffrn_reflns_number 88392
_diffrn_reflns_theta_full 27.00
_diffrn_reflns_theta_max 28.89
_diffrn_reflns_theta_min 1.32
_exptl_absorpt_coefficient_mu 0.091
_exptl_absorpt_correction_T_max 0.9804
_exptl_absorpt_correction_T_min 0.9561
_exptl_absorpt_correction_type multi-scan
_exptl_absorpt_process_details
;
Using multiple and symmetry-related data measurements via the program SADABS
See R.H. Blessing, Acta Cryst (1995), A51, 33-38 
;
_exptl_crystal_colour orange
_exptl_crystal_density_diffrn 1.297
_exptl_crystal_density_method 'not measured'
_exptl_crystal_description 'diamond-shaped block'
_exptl_crystal_F_000 1928
_exptl_crystal_size_max 0.50
_exptl_crystal_size_mid 0.37
_exptl_crystal_size_min 0.22
_refine_diff_density_max 1.765
_refine_diff_density_min -1.209
_refine_diff_density_rms 0.102
_refine_ls_extinction_method none
_refine_ls_goodness_of_fit_ref 1.048
_refine_ls_hydrogen_treatment constr
_refine_ls_matrix_type full
_refine_ls_number_parameters 662
_refine_ls_number_reflns 12409
_refine_ls_number_restraints 0
_refine_ls_restrained_S_all 1.048
_refine_ls_R_factor_all 0.1013
_refine_ls_R_factor_gt 0.0813
_refine_ls_shift/su_max 0.000
_refine_ls_shift/su_mean 0.000
_refine_ls_structure_factor_coef Fsqd
_refine_ls_weighting_details 'calc w=1/[\s^2^(Fo^2^)+(0.1553P)^2^+3.7112P] where P=(Fo^2^+2Fc^2^)/3'
_refine_ls_weighting_scheme calc
_refine_ls_wR_factor_gt 0.2348
_refine_ls_wR_factor_ref 0.2580
_reflns_number_gt 9184
_reflns_number_total 12409
_reflns_threshold_expression >2sigma(I)
_cod_data_source_file cg400036x_si_001.cif
_cod_data_source_block 1(4CH3NO2)
_cod_original_cell_volume 4756.4(10)
_cod_original_sg_symbol_H-M P2(1)/c
_cod_database_code 4507798

loop_
_symmetry_equiv_pos_as_xyz
'x, y, z'
'-x, y+1/2, -z+1/2'
'-x, -y, -z'
'x, -y-1/2, z-1/2'

loop_
_atom_site_label
_atom_site_type_symbol
_atom_site_fract_x
_atom_site_fract_y
_atom_site_fract_z
_atom_site_U_iso_or_equiv
_atom_site_adp_type
_atom_site_occupancy
_atom_site_symmetry_multiplicity
_atom_site_calc_flag
_atom_site_refinement_flags
_atom_site_disorder_assembly
_atom_site_disorder_group
C1 C 0.26680(19) 0.64644(9) 0.22554(7) 0.0153(3) Uani 1 1 d . . .
C2 C 0.23391(18) 0.64677(9) 0.27685(6) 0.0150(3) Uani 1 1 d . . .
C3 C 0.24578(17) 0.58228(10) 0.25072(6) 0.0154(4) Uani 1 1 d . . .
C4 C 0.29406(19) 0.67958(9) 0.18255(6) 0.0152(3) Uani 1 1 d . . .
C5 C 0.20840(19) 0.68060(9) 0.31990(6) 0.0148(3) Uani 1 1 d . . .
C6 C 0.24212(17) 0.51148(10) 0.25005(6) 0.0149(3) Uani 1 1 d . . .
C11 C 0.2890(2) 0.63971(9) 0.13441(7) 0.0169(3) Uani 1 1 d . . .
C12 C 0.1794(2) 0.59163(10) 0.12015(7) 0.0220(4) Uani 1 1 d . . .
H12 H 0.1093 0.5855 0.1409 0.026 Uiso 1 1 calc R . .
C13 C 0.1743(3) 0.55302(11) 0.07537(8) 0.0291(5) Uani 1 1 d . . .
H13 H 0.1006 0.5217 0.0658 0.035 Uiso 1 1 calc R . .
C14 C 0.2815(3) 0.56193(11) 0.04493(8) 0.0310(5) Uani 1 1 d . . .
C15 C 0.3922(3) 0.60898(11) 0.05881(8) 0.0290(5) Uani 1 1 d . . .
H15 H 0.4638 0.6140 0.0385 0.035 Uiso 1 1 calc R . .
C16 C 0.3947(2) 0.64815(10) 0.10297(7) 0.0225(4) Uani 1 1 d . . .
H16 H 0.4671 0.6804 0.1119 0.027 Uiso 1 1 calc R . .
C17 C 0.2766(4) 0.52282(13) -0.00224(9) 0.0454(7) Uani 1 1 d . . .
N18 N 0.2746(4) 0.49321(13) -0.04006(9) 0.0673(10) Uani 1 1 d . . .
C21 C 0.32422(19) 0.75466(9) 0.18324(7) 0.0162(3) Uani 1 1 d . . .
C22 C 0.2781(2) 0.79598(10) 0.14019(7) 0.0204(4) Uani 1 1 d . . .
H22 H 0.2321 0.7753 0.1103 0.024 Uiso 1 1 calc R . .
C23 C 0.3002(2) 0.86747(10) 0.14161(8) 0.0219(4) Uani 1 1 d . . .
H23 H 0.2697 0.8945 0.1128 0.026 Uiso 1 1 calc R . .
C24 C 0.3684(2) 0.89848(10) 0.18659(8) 0.0210(4) Uani 1 1 d . . .
C25 C 0.4176(2) 0.85764(10) 0.22966(8) 0.0207(4) Uani 1 1 d . . .
H25 H 0.4639 0.8784 0.2594 0.025 Uiso 1 1 calc R . .
C26 C 0.39684(19) 0.78629(10) 0.22767(7) 0.0177(4) Uani 1 1 d . . .
H26 H 0.4313 0.7591 0.2560 0.021 Uiso 1 1 calc R . .
C27 C 0.3877(2) 0.97312(11) 0.18828(9) 0.0278(4) Uani 1 1 d . . .
N28 N 0.4019(2) 1.03249(10) 0.18899(9) 0.0398(5) Uani 1 1 d . . .
C31 C 0.18673(19) 0.75653(9) 0.31956(7) 0.0151(3) Uani 1 1 d . . .
C32 C 0.12412(19) 0.78980(9) 0.27447(7) 0.0169(3) Uani 1 1 d . . .
H32 H 0.0933 0.7634 0.2453 0.020 Uiso 1 1 calc R . .
C33 C 0.1074(2) 0.86148(10) 0.27269(7) 0.0193(4) Uani 1 1 d . . .
H33 H 0.0673 0.8831 0.2424 0.023 Uiso 1 1 calc R . .
C34 C 0.1515(2) 0.90094(10) 0.31681(8) 0.0201(4) Uani 1 1 d . . .
C35 C 0.2105(2) 0.86845(10) 0.36236(8) 0.0216(4) Uani 1 1 d . . .
H35 H 0.2377 0.8947 0.3918 0.026 Uiso 1 1 calc R . .
C36 C 0.2285(2) 0.79688(10) 0.36351(7) 0.0196(4) Uani 1 1 d . . .
H36 H 0.2687 0.7754 0.3938 0.024 Uiso 1 1 calc R . .
C37 C 0.1335(2) 0.97570(11) 0.31511(9) 0.0280(4) Uani 1 1 d . . .
N38 N 0.1190(3) 1.03489(11) 0.31323(9) 0.0419(5) Uani 1 1 d . . .
C41 C 0.20379(19) 0.64010(9) 0.36719(7) 0.0155(3) Uani 1 1 d . . .
C42 C 0.0988(2) 0.65310(10) 0.39817(7) 0.0191(4) Uani 1 1 d . . .
H42 H 0.0330 0.6885 0.3893 0.023 Uiso 1 1 calc R . .
C43 C 0.0919(2) 0.61380(10) 0.44181(7) 0.0214(4) Uani 1 1 d . . .
H43 H 0.0206 0.6220 0.4617 0.026 Uiso 1 1 calc R . .
C44 C 0.1932(2) 0.56160(10) 0.45565(7) 0.0206(4) Uani 1 1 d . . .
C45 C 0.2995(2) 0.54815(10) 0.42530(7) 0.0200(4) Uani 1 1 d . . .
H45 H 0.3667 0.5135 0.4346 0.024 Uiso 1 1 calc R . .
C46 C 0.3035(2) 0.58711(9) 0.38117(7) 0.0175(4) Uani 1 1 d . . .
H46 H 0.3730 0.5780 0.3606 0.021 Uiso 1 1 calc R . .
C47 C 0.1892(2) 0.52362(11) 0.50272(8) 0.0250(4) Uani 1 1 d . . .
N48 N 0.1856(2) 0.49593(11) 0.54074(7) 0.0328(4) Uani 1 1 d . . .
C51 C 0.18645(19) 0.47348(9) 0.29127(7) 0.0151(3) Uani 1 1 d . . .
C52 C 0.07118(19) 0.50031(9) 0.31317(7) 0.0159(3) Uani 1 1 d . . .
H52 H 0.0274 0.5412 0.3003 0.019 Uiso 1 1 calc R . .
C53 C 0.0219(2) 0.46653(10) 0.35375(7) 0.0181(4) Uani 1 1 d . . .
H53 H -0.0545 0.4846 0.3679 0.022 Uiso 1 1 calc R . .
C54 C 0.0883(2) 0.40514(10) 0.37311(7) 0.0189(4) Uani 1 1 d . . .
C55 C 0.2015(2) 0.37705(10) 0.35128(7) 0.0211(4) Uani 1 1 d . . .
H55 H 0.2451 0.3361 0.3642 0.025 Uiso 1 1 calc R . .
C56 C 0.2482(2) 0.41069(9) 0.31034(7) 0.0188(4) Uani 1 1 d . . .
H56 H 0.3217 0.3913 0.2953 0.023 Uiso 1 1 calc R . .
C57 C 0.0414(2) 0.36981(11) 0.41568(8) 0.0253(4) Uani 1 1 d . . .
N58 N 0.0032(3) 0.34027(11) 0.44882(8) 0.0387(5) Uani 1 1 d . . .
C61 C 0.29504(19) 0.47378(9) 0.20808(7) 0.0155(3) Uani 1 1 d . . .
C62 C 0.2300(2) 0.41191(10) 0.18832(7) 0.0189(4) Uani 1 1 d . . .
H62 H 0.1554 0.3932 0.2031 0.023 Uiso 1 1 calc R . .
C63 C 0.2750(2) 0.37838(10) 0.14714(7) 0.0216(4) Uani 1 1 d . . .
H63 H 0.2299 0.3379 0.1339 0.026 Uiso 1 1 calc R . .
C64 C 0.3895(2) 0.40600(10) 0.12551(7) 0.0205(4) Uani 1 1 d . . .
C65 C 0.4589(2) 0.46621(10) 0.14569(7) 0.0197(4) Uani 1 1 d . . .
H65 H 0.5362 0.4836 0.1318 0.024 Uiso 1 1 calc R . .
C66 C 0.4116(2) 0.49978(9) 0.18650(7) 0.0173(4) Uani 1 1 d . . .
H66 H 0.4573 0.5400 0.1998 0.021 Uiso 1 1 calc R . .
C67 C 0.4336(2) 0.37161(11) 0.08196(8) 0.0252(4) Uani 1 1 d . . .
N68 N 0.4671(2) 0.34393(12) 0.04727(8) 0.0362(5) Uani 1 1 d . . .
C70 C 0.2109(4) 0.18651(18) 0.27477(14) 0.0619(9) Uani 1 1 d . . .
H70A H 0.2266 0.2311 0.2601 0.093 Uiso 1 1 calc R . .
H70B H 0.1341 0.1632 0.2537 0.093 Uiso 1 1 calc R . .
H70C H 0.2959 0.1590 0.2766 0.093 Uiso 1 1 calc R . .
N71 N 0.1740(3) 0.19619(12) 0.32730(10) 0.0442(5) Uani 1 1 d . . .
O72 O 0.0517(2) 0.20858(11) 0.33195(9) 0.0475(5) Uani 1 1 d . . .
O73 O 0.2678(3) 0.19368(17) 0.36257(11) 0.0789(8) Uani 1 1 d . . .
C75 C 0.3107(3) 0.14683(16) 0.09272(12) 0.0542(8) Uani 1 1 d . . .
H75A H 0.2461 0.1107 0.0994 0.081 Uiso 1 1 calc R . .
H75B H 0.3971 0.1264 0.0849 0.081 Uiso 1 1 calc R . .
H75C H 0.2677 0.1743 0.0641 0.081 Uiso 1 1 calc R . .
N76 N 0.3432(2) 0.19174(11) 0.13852(9) 0.0400(5) Uani 1 1 d . . .
O77 O 0.2466(3) 0.20252(12) 0.16314(10) 0.0587(6) Uani 1 1 d . . .
O78 O 0.4591(2) 0.21555(11) 0.14975(10) 0.0611(7) Uani 1 1 d . . .
C81A C 0.1224(4) 0.31822(16) -0.03124(12) 0.056(3) Uani 0.643(5) 1 d P A 1
H81A H 0.1517 0.3658 -0.0262 0.085 Uiso 0.643(5) 1 calc PR A 1
H81B H 0.0670 0.3131 -0.0646 0.085 Uiso 0.643(5) 1 calc PR A 1
H81C H 0.2049 0.2889 -0.0288 0.085 Uiso 0.643(5) 1 calc PR A 1
N82 N 0.0311(4) 0.29701(19) 0.01040(15) 0.0392(9) Uani 0.643(5) 1 d P A 1
O83 O -0.1006(4) 0.30116(18) 0.00267(16) 0.0578(11) Uani 0.643(5) 1 d P A 1
O84 O 0.1020(3) 0.27856(12) 0.05045(8) 0.0555(6) Uani 1 1 d . . .
N85 N 0.0948(10) 0.3304(4) 0.0206(3) 0.061(2) Uani 0.357(5) 1 d P A 2
O86 O 0.0399(8) 0.3864(3) 0.0319(2) 0.058(2) Uani 0.357(5) 1 d P A 2
N91 N 0.4889(3) 0.3360(2) 0.46803(9) 0.0651(9) Uani 1 1 d . . .
C93 C 0.6095(4) 0.29487(14) 0.49413(12) 0.0494(7) Uani 1 1 d . . .
H93A H 0.6910 0.3016 0.4771 0.074 Uiso 1 1 calc R . .
H93B H 0.5842 0.2465 0.4931 0.074 Uiso 1 1 calc R . .
H93C H 0.6316 0.3098 0.5292 0.074 Uiso 1 1 calc R . .
O95 O 0.3892(6) 0.3038(4) 0.4522(3) 0.288(6) Uani 1 1 d . . .
O96 O 0.5072(4) 0.39497(15) 0.45839(13) 0.0927(11) Uani 1 1 d . . .
C81B C 0.1224(4) 0.31822(16) -0.03124(12) 0.054(3) Uani 0.357(5) 1 d P A 2
H81D H 0.0771 0.3538 -0.0535 0.081 Uiso 0.357(5) 1 calc PR A 2
H81E H 0.0850 0.2736 -0.0428 0.081 Uiso 0.357(5) 1 calc PR A 2
H81F H 0.2231 0.3191 -0.0319 0.081 Uiso 0.357(5) 1 calc PR A 2

loop_
_atom_site_aniso_label
_atom_site_aniso_U_11
_atom_site_aniso_U_22
_atom_site_aniso_U_33
_atom_site_aniso_U_23
_atom_site_aniso_U_13
_atom_site_aniso_U_12
C1 0.0197(8) 0.0130(8) 0.0137(8) -0.0001(6) 0.0039(6) 0.0009(6)
C2 0.0193(8) 0.0130(8) 0.0133(8) 0.0010(6) 0.0044(6) -0.0002(6)
C3 0.0190(8) 0.0162(9) 0.0117(8) 0.0002(6) 0.0043(6) 0.0004(6)
C4 0.0188(8) 0.0154(8) 0.0122(8) 0.0017(6) 0.0045(6) 0.0015(6)
C5 0.0195(8) 0.0123(8) 0.0129(8) 0.0009(6) 0.0038(6) 0.0001(6)
C6 0.0183(8) 0.0139(8) 0.0128(8) 0.0005(6) 0.0038(6) 0.0006(6)
C11 0.0257(9) 0.0139(8) 0.0112(7) 0.0020(6) 0.0034(6) 0.0037(7)
C12 0.0268(9) 0.0204(9) 0.0179(9) 0.0019(7) 0.0008(7) -0.0008(7)
C13 0.0466(13) 0.0207(10) 0.0171(9) 0.0001(7) -0.0049(8) -0.0017(9)
C14 0.0593(15) 0.0202(10) 0.0125(9) 0.0006(7) 0.0022(9) 0.0063(9)
C15 0.0478(13) 0.0249(10) 0.0168(9) 0.0024(8) 0.0137(8) 0.0074(9)
C16 0.0319(10) 0.0208(9) 0.0164(8) 0.0018(7) 0.0084(7) 0.0013(7)
C17 0.093(2) 0.0242(11) 0.0182(10) -0.0005(9) 0.0042(12) 0.0071(13)
N18 0.144(3) 0.0359(13) 0.0216(11) -0.0069(9) 0.0094(14) 0.0124(15)
C21 0.0199(8) 0.0150(8) 0.0148(8) 0.0009(6) 0.0066(6) 0.0012(6)
C22 0.0280(9) 0.0167(9) 0.0171(8) 0.0026(7) 0.0055(7) 0.0034(7)
C23 0.0284(10) 0.0169(9) 0.0213(9) 0.0056(7) 0.0065(7) 0.0024(7)
C24 0.0219(9) 0.0151(9) 0.0270(10) 0.0024(7) 0.0069(7) 0.0000(7)
C25 0.0211(9) 0.0192(9) 0.0225(9) 0.0004(7) 0.0049(7) -0.0032(7)
C26 0.0197(8) 0.0175(9) 0.0164(8) 0.0023(6) 0.0043(6) -0.0012(6)
C27 0.0285(10) 0.0210(10) 0.0328(11) 0.0042(8) 0.0008(8) -0.0034(8)
N28 0.0462(12) 0.0210(10) 0.0486(13) 0.0066(9) -0.0046(10) -0.0066(8)
C31 0.0183(8) 0.0129(8) 0.0149(8) 0.0006(6) 0.0053(6) 0.0008(6)
C32 0.0193(8) 0.0176(8) 0.0141(8) -0.0004(6) 0.0037(6) 0.0032(6)
C33 0.0206(8) 0.0180(9) 0.0195(9) 0.0019(7) 0.0039(7) 0.0051(7)
C34 0.0208(8) 0.0139(8) 0.0261(9) 0.0008(7) 0.0053(7) 0.0029(7)
C35 0.0267(9) 0.0169(9) 0.0208(9) -0.0040(7) 0.0024(7) -0.0003(7)
C36 0.0264(9) 0.0163(9) 0.0157(8) 0.0006(6) 0.0016(7) 0.0005(7)
C37 0.0308(11) 0.0203(10) 0.0319(11) -0.0008(8) 0.0014(8) 0.0043(8)
N38 0.0553(14) 0.0199(10) 0.0483(13) -0.0015(9) 0.0008(10) 0.0079(9)
C41 0.0222(8) 0.0130(8) 0.0113(7) -0.0006(6) 0.0028(6) -0.0022(6)
C42 0.0247(9) 0.0187(9) 0.0145(8) 0.0006(7) 0.0052(7) 0.0014(7)
C43 0.0281(9) 0.0226(9) 0.0147(8) 0.0022(7) 0.0070(7) -0.0028(7)
C44 0.0307(10) 0.0164(9) 0.0139(8) 0.0026(6) 0.0007(7) -0.0052(7)
C45 0.0277(9) 0.0150(8) 0.0162(8) 0.0001(6) -0.0004(7) -0.0005(7)
C46 0.0218(8) 0.0149(8) 0.0157(8) -0.0010(6) 0.0024(6) -0.0012(6)
C47 0.0352(11) 0.0202(9) 0.0192(9) 0.0019(7) 0.0022(8) -0.0046(8)
N48 0.0457(11) 0.0306(10) 0.0222(9) 0.0082(7) 0.0048(8) -0.0038(8)
C51 0.0199(8) 0.0125(8) 0.0130(8) -0.0007(6) 0.0029(6) -0.0018(6)
C52 0.0202(8) 0.0133(8) 0.0145(8) -0.0009(6) 0.0038(6) -0.0015(6)
C53 0.0231(9) 0.0165(8) 0.0153(8) -0.0018(6) 0.0051(7) -0.0028(7)
C54 0.0264(9) 0.0174(9) 0.0132(8) 0.0009(6) 0.0037(7) -0.0042(7)
C55 0.0270(9) 0.0162(9) 0.0199(9) 0.0045(7) 0.0027(7) 0.0006(7)
C56 0.0219(8) 0.0146(8) 0.0204(9) 0.0012(7) 0.0051(7) 0.0022(6)
C57 0.0382(11) 0.0221(10) 0.0164(9) 0.0014(7) 0.0069(8) 0.0004(8)
N58 0.0669(15) 0.0300(10) 0.0227(9) 0.0052(8) 0.0183(9) 0.0034(10)
C61 0.0201(8) 0.0130(8) 0.0139(8) 0.0007(6) 0.0041(6) 0.0033(6)
C62 0.0218(8) 0.0168(9) 0.0192(8) -0.0013(7) 0.0062(7) -0.0002(7)
C63 0.0276(10) 0.0183(9) 0.0191(9) -0.0057(7) 0.0040(7) 0.0010(7)
C64 0.0264(9) 0.0207(9) 0.0151(8) -0.0011(7) 0.0051(7) 0.0049(7)
C65 0.0235(9) 0.0198(9) 0.0167(8) 0.0031(7) 0.0068(7) 0.0044(7)
C66 0.0208(8) 0.0144(8) 0.0171(8) 0.0017(6) 0.0042(6) 0.0009(6)
C67 0.0293(10) 0.0287(11) 0.0182(9) -0.0011(8) 0.0055(7) 0.0039(8)
N68 0.0433(11) 0.0443(12) 0.0229(9) -0.0078(8) 0.0109(8) 0.0034(9)
C70 0.071(2) 0.0518(19) 0.067(2) 0.0098(16) 0.0252(18) 0.0070(16)
N71 0.0407(12) 0.0359(12) 0.0542(14) 0.0051(10) 0.0008(10) 0.0023(9)
O72 0.0380(10) 0.0454(11) 0.0594(13) 0.0107(9) 0.0083(9) 0.0030(8)
O73 0.0505(14) 0.104(2) 0.0752(18) -0.0047(16) -0.0143(13) 0.0187(14)
C75 0.0534(17) 0.0502(17) 0.0520(17) -0.0184(13) -0.0151(14) 0.0159(13)
N76 0.0403(12) 0.0300(11) 0.0471(13) 0.0005(9) -0.0027(10) 0.0023(9)
O77 0.0661(15) 0.0520(13) 0.0630(15) 0.0050(11) 0.0258(12) 0.0080(11)
O78 0.0424(11) 0.0449(12) 0.0896(18) -0.0170(11) -0.0117(11) -0.0052(9)
C81A 0.083(6) 0.037(3) 0.042(3) -0.006(6) -0.013(6) 0.034(5)
N82 0.0425(19) 0.0277(18) 0.048(2) 0.0015(15) 0.0072(16) 0.0004(15)
O83 0.0428(18) 0.048(2) 0.084(3) 0.0176(18) 0.0123(17) 0.0177(14)
O84 0.0706(15) 0.0526(13) 0.0389(11) -0.0008(9) -0.0067(10) -0.0087(11)
N85 0.073(5) 0.033(4) 0.067(5) -0.013(3) -0.018(4) -0.012(4)
O86 0.083(5) 0.045(3) 0.041(3) -0.007(3) -0.009(3) 0.017(3)
N91 0.0526(15) 0.106(3) 0.0316(12) 0.0227(14) -0.0102(11) -0.0325(16)
C93 0.078(2) 0.0278(13) 0.0413(15) -0.0019(11) 0.0060(14) -0.0100(13)
O95 0.151(4) 0.366(9) 0.285(7) 0.269(7) -0.172(5) -0.185(5)
O96 0.099(2) 0.0508(15) 0.111(2) -0.0118(16) -0.0432(19) 0.0256(15)
C81B 0.054(7) 0.054(4) 0.054(3) 0.000(13) 0.008(11) 0.000(10)

loop_
_atom_type_symbol
_atom_type_description
_atom_type_scat_dispersion_real
_atom_type_scat_dispersion_imag
_atom_type_scat_source
C C 0.0033 0.0016 'International Tables Vol C Tables 4.2.6.8 and 6.1.1.4'
H H 0.0000 0.0000 'International Tables Vol C Tables 4.2.6.8 and 6.1.1.4'
N N 0.0061 0.0033 'International Tables Vol C Tables 4.2.6.8 and 6.1.1.4'
O O 0.0106 0.0060 'International Tables Vol C Tables 4.2.6.8 and 6.1.1.4'

loop_
_geom_angle_atom_site_label_1
_geom_angle_atom_site_label_2
_geom_angle_atom_site_label_3
_geom_angle
C4 C1 C3 148.19(17)
C4 C1 C2 151.77(16)
C3 C1 C2 60.01(11)
C5 C2 C3 148.46(17)
C5 C2 C1 151.68(16)
C3 C2 C1 59.87(11)
C6 C3 C1 149.54(16)
C6 C3 C2 150.33(16)
C1 C3 C2 60.13(13)
C1 C4 C21 120.72(16)
C1 C4 C11 119.18(16)
C21 C4 C11 120.08(15)
C2 C5 C31 120.70(15)
C2 C5 C41 118.91(16)
C31 C5 C41 120.39(15)
C3 C6 C51 119.87(15)
C3 C6 C61 119.42(15)
C51 C6 C61 120.71(16)
C12 C11 C16 119.07(17)
C12 C11 C4 120.09(17)
C16 C11 C4 120.83(17)
C13 C12 C11 120.8(2)
C13 C12 H12 119.6
C11 C12 H12 119.6
C12 C13 C14 119.0(2)
C12 C13 H13 120.5
C14 C13 H13 120.5
C15 C14 C13 120.95(19)
C15 C14 C17 119.3(2)
C13 C14 C17 119.7(2)
C16 C15 C14 119.5(2)
C16 C15 H15 120.2
C14 C15 H15 120.2
C15 C16 C11 120.6(2)
C15 C16 H16 119.7
C11 C16 H16 119.7
N18 C17 C14 178.3(3)
C22 C21 C26 119.04(17)
C22 C21 C4 120.60(16)
C26 C21 C4 120.34(16)
C23 C22 C21 120.71(18)
C23 C22 H22 119.6
C21 C22 H22 119.6
C22 C23 C24 119.58(18)
C22 C23 H23 120.2
C24 C23 H23 120.2
C23 C24 C25 120.34(18)
C23 C24 C27 119.33(18)
C25 C24 C27 120.33(19)
C26 C25 C24 119.67(18)
C26 C25 H25 120.2
C24 C25 H25 120.2
C25 C26 C21 120.59(17)
C25 C26 H26 119.7
C21 C26 H26 119.7
N28 C27 C24 179.1(3)
C36 C31 C32 118.74(16)
C36 C31 C5 121.39(16)
C32 C31 C5 119.87(16)
C33 C32 C31 120.91(17)
C33 C32 H32 119.5
C31 C32 H32 119.5
C32 C33 C34 119.46(17)
C32 C33 H33 120.3
C34 C33 H33 120.3
C35 C34 C33 120.33(17)
C35 C34 C37 120.11(18)
C33 C34 C37 119.55(18)
C36 C35 C34 119.70(18)
C36 C35 H35 120.2
C34 C35 H35 120.2
C35 C36 C31 120.82(17)
C35 C36 H36 119.6
C31 C36 H36 119.6
N38 C37 C34 179.3(3)
C42 C41 C46 119.17(16)
C42 C41 C5 120.70(16)
C46 C41 C5 120.12(16)
C43 C42 C41 120.75(18)
C43 C42 H42 119.6
C41 C42 H42 119.6
C42 C43 C44 119.46(18)
C42 C43 H43 120.3
C44 C43 H43 120.3
C43 C44 C45 120.56(17)
C43 C44 C47 118.78(19)
C45 C44 C47 120.62(18)
C46 C45 C44 119.30(18)
C46 C45 H45 120.4
C44 C45 H45 120.4
C45 C46 C41 120.74(17)
C45 C46 H46 119.6
C41 C46 H46 119.6
N48 C47 C44 177.5(2)
C56 C51 C52 118.53(16)
C56 C51 C6 121.01(16)
C52 C51 C6 120.45(16)
C53 C52 C51 120.98(17)
C53 C52 H52 119.5
C51 C52 H52 119.5
C52 C53 C54 119.33(17)
C52 C53 H53 120.3
C54 C53 H53 120.3
C53 C54 C55 120.51(17)
C53 C54 C57 120.55(18)
C55 C54 C57 118.94(18)
C56 C55 C54 119.57(17)
C56 C55 H55 120.2
C54 C55 H55 120.2
C55 C56 C51 121.03(17)
C55 C56 H56 119.5
C51 C56 H56 119.5
N58 C57 C54 178.3(2)
C62 C61 C66 118.66(16)
C62 C61 C6 121.02(16)
C66 C61 C6 120.32(16)
C63 C62 C61 121.02(17)
C63 C62 H62 119.5
C61 C62 H62 119.5
C62 C63 C64 119.35(18)
C62 C63 H63 120.3
C64 C63 H63 120.3
C65 C64 C63 120.56(17)
C65 C64 C67 120.48(18)
C63 C64 C67 118.96(18)
C66 C65 C64 119.50(18)
C66 C65 H65 120.2
C64 C65 H65 120.2
C65 C66 C61 120.85(17)
C65 C66 H66 119.6
C61 C66 H66 119.6
N68 C67 C64 179.2(3)
N71 C70 H70A 109.5
N71 C70 H70B 109.5
H70A C70 H70B 109.5
N71 C70 H70C 109.5
H70A C70 H70C 109.5
H70B C70 H70C 109.5
O73 N71 O72 123.2(3)
O73 N71 C70 118.0(3)
O72 N71 C70 118.7(3)
N76 C75 H75A 109.5
N76 C75 H75B 109.5
H75A C75 H75B 109.5
N76 C75 H75C 109.5
H75A C75 H75C 109.5
H75B C75 H75C 109.5
O78 N76 O77 123.0(3)
O78 N76 C75 120.1(3)
O77 N76 C75 116.9(2)
O84 N82 O83 125.2(4)
O84 N82 C81A 113.3(3)
O83 N82 C81A 121.5(3)
N82 O84 N85 42.3(4)
O86 N85 O84 121.1(9)
O95 N91 O96 125.2(4)
O95 N91 C93 114.7(4)
O96 N91 C93 119.1(3)
N91 C93 H93A 109.5
N91 C93 H93B 109.5
H93A C93 H93B 109.5
N91 C93 H93C 109.5
H93A C93 H93C 109.5
H93B C93 H93C 109.5

loop_
_geom_bond_atom_site_label_1
_geom_bond_atom_site_label_2
_geom_bond_distance
C1 C4 1.357(2)
C1 C3 1.428(2)
C1 C2 1.432(3)
C2 C5 1.360(2)
C2 C3 1.430(2)
C3 C6 1.361(3)
C4 C21 1.471(2)
C4 C11 1.477(2)
C5 C31 1.474(2)
C5 C41 1.476(2)
C6 C51 1.471(2)
C6 C61 1.471(2)
C11 C12 1.401(3)
C11 C16 1.402(3)
C12 C13 1.389(3)
C12 H12 0.9300
C13 C14 1.397(4)
C13 H13 0.9300
C14 C15 1.393(4)
C14 C17 1.448(3)
C15 C16 1.383(3)
C15 H15 0.9300
C16 H16 0.9300
C17 N18 1.145(3)
C21 C22 1.401(2)
C21 C26 1.406(2)
C22 C23 1.390(3)
C22 H22 0.9300
C23 C24 1.397(3)
C23 H23 0.9300
C24 C25 1.402(3)
C24 C27 1.446(3)
C25 C26 1.385(3)
C25 H25 0.9300
C26 H26 0.9300
C27 N28 1.149(3)
C31 C36 1.401(2)
C31 C32 1.402(2)
C32 C33 1.387(3)
C32 H32 0.9300
C33 C34 1.399(3)
C33 H33 0.9300
C34 C35 1.395(3)
C34 C37 1.447(3)
C35 C36 1.386(3)
C35 H35 0.9300
C36 H36 0.9300
C37 N38 1.146(3)
C41 C42 1.401(3)
C41 C46 1.402(3)
C42 C43 1.385(3)
C42 H42 0.9300
C43 C44 1.400(3)
C43 H43 0.9300
C44 C45 1.402(3)
C44 C47 1.445(3)
C45 C46 1.388(3)
C45 H45 0.9300
C46 H46 0.9300
C47 N48 1.139(3)
C51 C56 1.402(2)
C51 C52 1.409(2)
C52 C53 1.390(2)
C52 H52 0.9300
C53 C54 1.398(3)
C53 H53 0.9300
C54 C55 1.401(3)
C54 C57 1.437(3)
C55 C56 1.386(3)
C55 H55 0.9300
C56 H56 0.9300
C57 N58 1.145(3)
C61 C62 1.404(3)
C61 C66 1.408(2)
C62 C63 1.383(3)
C62 H62 0.9300
C63 C64 1.404(3)
C63 H63 0.9300
C64 C65 1.397(3)
C64 C67 1.439(3)
C65 C66 1.385(3)
C65 H65 0.9300
C66 H66 0.9300
C67 N68 1.143(3)
C70 N71 1.489(4)
C70 H70A 0.9600
C70 H70B 0.9600
C70 H70C 0.9600
N71 O73 1.189(3)
N71 O72 1.210(3)
C75 N76 1.479(4)
C75 H75A 0.9600
C75 H75B 0.9600
C75 H75C 0.9600
N76 O78 1.188(3)
N76 O77 1.217(3)
C81A N82 1.550(5)
C81A H81A 0.9600
C81A H81B 0.9600
C81A H81C 0.9600
N82 O84 1.217(4)
N82 O83 1.240(5)
O84 N85 1.265(9)
N85 O86 1.251(10)
N91 O95 1.157(4)
N91 O96 1.180(4)
N91 C93 1.475(5)
C93 H93A 0.9600
C93 H93B 0.9600
C93 H93C 0.9600

loop_
_geom_torsion_atom_site_label_1
_geom_torsion_atom_site_label_2
_geom_torsion_atom_site_label_3
_geom_torsion_atom_site_label_4
_geom_torsion
C4 C1 C2 C5 -1.9(7)
C3 C1 C2 C5 -179.6(4)
C4 C1 C2 C3 177.8(4)
C4 C1 C3 C6 2.9(5)
C2 C1 C3 C6 -179.1(3)
C4 C1 C3 C2 -178.0(4)
C5 C2 C3 C6 -1.3(6)
C1 C2 C3 C6 179.0(3)
C5 C2 C3 C1 179.7(4)
C3 C1 C4 C21 -171.0(3)
C2 C1 C4 C21 12.7(5)
C3 C1 C4 C11 10.8(4)
C2 C1 C4 C11 -165.5(3)
C3 C2 C5 C31 -168.7(3)
C1 C2 C5 C31 10.7(5)
C3 C2 C5 C41 11.8(4)
C1 C2 C5 C41 -168.8(3)
C1 C3 C6 C51 -170.0(3)
C2 C3 C6 C51 11.6(4)
C1 C3 C6 C61 10.4(4)
C2 C3 C6 C61 -167.9(3)
C1 C4 C11 C12 42.6(2)
C21 C4 C11 C12 -135.60(18)
C1 C4 C11 C16 -135.97(19)
C21 C4 C11 C16 45.8(2)
C16 C11 C12 C13 -0.4(3)
C4 C11 C12 C13 -179.07(17)
C11 C12 C13 C14 1.0(3)
C12 C13 C14 C15 -0.3(3)
C12 C13 C14 C17 -179.1(2)
C13 C14 C15 C16 -1.0(3)
C17 C14 C15 C16 177.9(2)
C14 C15 C16 C11 1.5(3)
C12 C11 C16 C15 -0.8(3)
C4 C11 C16 C15 177.78(18)
C15 C14 C17 N18 -27(12)
C13 C14 C17 N18 152(12)
C1 C4 C21 C22 -145.02(18)
C11 C4 C21 C22 33.2(3)
C1 C4 C21 C26 33.4(3)
C11 C4 C21 C26 -148.40(17)
C26 C21 C22 C23 -1.7(3)
C4 C21 C22 C23 176.76(17)
C21 C22 C23 C24 -0.4(3)
C22 C23 C24 C25 1.6(3)
C22 C23 C24 C27 -178.36(19)
C23 C24 C25 C26 -0.7(3)
C27 C24 C25 C26 179.25(19)
C24 C25 C26 C21 -1.4(3)
C22 C21 C26 C25 2.6(3)
C4 C21 C26 C25 -175.87(17)
C23 C24 C27 N28 7(21)
C25 C24 C27 N28 -173(100)
C2 C5 C31 C36 -148.30(18)
C41 C5 C31 C36 31.2(3)
C2 C5 C31 C32 31.2(3)
C41 C5 C31 C32 -149.23(17)
C36 C31 C32 C33 1.9(3)
C5 C31 C32 C33 -177.59(17)
C31 C32 C33 C34 -1.2(3)
C32 C33 C34 C35 -0.5(3)
C32 C33 C34 C37 -179.70(19)
C33 C34 C35 C36 1.4(3)
C37 C34 C35 C36 -179.43(19)
C34 C35 C36 C31 -0.6(3)
C32 C31 C36 C35 -1.1(3)
C5 C31 C36 C35 178.47(18)
C35 C34 C37 N38 170(100)
C33 C34 C37 N38 -10(26)
C2 C5 C41 C42 -137.41(18)
C31 C5 C41 C42 43.0(2)
C2 C5 C41 C46 41.5(2)
C31 C5 C41 C46 -138.10(18)
C46 C41 C42 C43 -0.7(3)
C5 C41 C42 C43 178.17(17)
C41 C42 C43 C44 1.5(3)
C42 C43 C44 C45 -1.1(3)
C42 C43 C44 C47 176.70(18)
C43 C44 C45 C46 -0.1(3)
C47 C44 C45 C46 -177.85(17)
C44 C45 C46 C41 0.9(3)
C42 C41 C46 C45 -0.5(3)
C5 C41 C46 C45 -179.39(16)
C43 C44 C47 N48 -47(6)
C45 C44 C47 N48 131(6)
C3 C6 C51 C56 -142.61(18)
C61 C6 C51 C56 37.0(2)
C3 C6 C51 C52 36.1(2)
C61 C6 C51 C52 -144.30(17)
C56 C51 C52 C53 1.8(3)
C6 C51 C52 C53 -176.99(16)
C51 C52 C53 C54 0.2(3)
C52 C53 C54 C55 -1.3(3)
C52 C53 C54 C57 178.80(17)
C53 C54 C55 C56 0.3(3)
C57 C54 C55 C56 -179.75(18)
C54 C55 C56 C51 1.7(3)
C52 C51 C56 C55 -2.8(3)
C6 C51 C56 C55 176.01(17)
C53 C54 C57 N58 118(9)
C55 C54 C57 N58 -61(9)
C3 C6 C61 C62 -144.44(17)
C51 C6 C61 C62 36.0(2)
C3 C6 C61 C66 34.8(2)
C51 C6 C61 C66 -144.78(17)
C66 C61 C62 C63 -2.6(3)
C6 C61 C62 C63 176.65(17)
C61 C62 C63 C64 1.3(3)
C62 C63 C64 C65 0.9(3)
C62 C63 C64 C67 -178.65(18)
C63 C64 C65 C66 -1.7(3)
C67 C64 C65 C66 177.82(18)
C64 C65 C66 C61 0.4(3)
C62 C61 C66 C65 1.8(3)
C6 C61 C66 C65 -177.49(16)
C65 C64 C67 N68 -159(17)
C63 C64 C67 N68 21(18)
O83 N82 O84 N85 -124.8(8)
C81A N82 O84 N85 53.2(7)
N82 O84 N85 O86 104.2(11)
